data_1517864
loop_
_publ_author_name
'Muller, A.'
'Johannes, K. U.'
'Straube, M.'
'Krickemeyer, R.'
'Bogge, H.'

_publ_section_title
;
 Penicillamine complexes of nickel, chromium, and molybdenum - structural
 particularity and biological/medical relevance
;
_journal_name_full 'Zeitschrift fuer Anorganische und Allgemeine Chemie'
_journal_page_first 1037
_journal_page_last 1046
_journal_volume 619
_journal_year 1993
_chemical_formula_sum 'C10 H18 Cr N2 O4 S2 Tl'
_chemical_formula_weight 550.77
_space_group_IT_number 5
_symmetry_cell_setting monoclinic
_symmetry_Int_Tables_number 5
_symmetry_space_group_name_Hall 'C 2y'
_symmetry_space_group_name_H-M 'C 1 2 1'
_cell_angle_alpha 90
_cell_angle_beta 92.89(1)
_cell_angle_gamma 90
_cell_formula_units_Z 2
_cell_length_a 20.540(3)
_cell_length_b 5.921(1)
_cell_length_c 6.067(1)
_cell_volume 736.9(2)
_diffrn_radiation_probe x-ray
_diffrn_radiation_type MoK\a
_diffrn_radiation_wavelength 0.71073
_exptl_absorpt_coefficient_mu 11.950
_exptl_crystal_density_diffrn 2.401
_exptl_crystal_F_000 486
_refine_ls_number_reflns 862
_refine_ls_R_factor_gt 0.028
_refine_ls_wR_factor_gt 0.033
_cod_data_source_file Penicillamine-3.cif
_cod_data_source_block Penicillamine-3
_cod_original_sg_symbol_H-M 'C 2'
_cod_database_code 1517864

loop_
_symmetry_equiv_pos_site_id
_symmetry_equiv_pos_as_xyz
1 x,y,z
2 -x,y,-z
3 1/2+x,1/2+y,z
4 1/2-x,1/2+y,-z

loop_
_atom_site_label
_atom_site_type_symbol
_atom_site_thermal_displace_type
_atom_site_fract_x
_atom_site_fract_y
_atom_site_fract_z
_atom_site_occupancy
_atom_site_U_iso_or_equiv
Tl Tl Uiso 0.00000 0.00000 0.00000 1.000 0.0390(10)
Cr Cr Uiso 0.00000 0.5977(6) -0.50000 1.000 0.0210(10)
S S Uiso -0.06410(10) 0.5626(6) -0.8396(3) 1.000 0.0270(10)
O1 O Uiso -0.0599(3) 0.8314(13) -0.3966(11) 1.000 0.027(2)
O2 O Uiso -0.1637(3) 0.9010(16) -0.3397(12) 1.000 0.041(2)
N N Uiso -0.0751(4) 0.3981(16) -0.3841(12) 1.000 0.026(2)
C1 C Uiso -0.1205(5) 0.7714(18) -0.3918(15) 1.000 0.028(3)
C2 C Uiso -0.1338(4) 0.529(3) -0.4611(13) 1.000 0.027(3)
C3 C Uiso -0.1430(3) 0.505(4) -0.7176(12) 1.000 0.025(2)
C4 C Uiso -0.1969(5) 0.664(2) -0.8082(18) 1.000 0.037(3)
C5 C Uiso -0.1627(6) 0.262(2) -0.7758(18) 1.000 0.036(3)

loop_
_atom_type_symbol
_atom_type_description
_atom_type_scat_dispersion_real
_atom_type_scat_dispersion_imag
_atom_type_scat_source
C C 0.0033 0.0016 ' International Tables Vol C Tables 4.2.6.8 and 6.1.1.4'
Cr Cr 0.3209 0.6236 ' International Tables Vol C Tables 4.2.6.8 and 6.1.1.4'
N N 0.0061 0.0033 ' International Tables Vol C Tables 4.2.6.8 and 6.1.1.4'
O O 0.0106 0.0060 ' International Tables Vol C Tables 4.2.6.8 and 6.1.1.4'
S S 0.1246 0.1234 ' International Tables Vol C Tables 4.2.6.8 and 6.1.1.4'
Tl Tl -2.8358 9.6688 ' International Tables Vol C Tables 4.2.6.8 and 6.1.1.4'

loop_
_geom_angle_atom_site_label_1
_geom_angle_atom_site_label_2
_geom_angle_atom_site_label_3
_geom_angle
_geom_angle_site_symmetry_1
_geom_angle_site_symmetry_3
_geom_angle_publ_flag
S Cr O1 90.6(2) . . yes
S Cr N 81.8(2) . . yes
S Cr S 170.1(2) . 2_554 yes
S Cr O1 96.4(2) . 2_554 yes
S Cr N 92.6(2) . 2_554 yes
O1 Cr N 78.9(3) . . yes
S Cr O1 96.4(2) 2_554 . yes
O1 Cr O1 91.0(3) . 2_554 yes
O1 Cr N 169.7(4) . 2_554 yes
S Cr N 92.6(2) 2_554 . yes
O1 Cr N 169.7(4) 2_554 . yes
N Cr N 111.2(4) . 2_554 yes
S Cr O1 90.6(2) 2_554 2_554 yes
S Cr N 81.8(2) 2_554 2_554 yes
O1 Cr N 78.9(3) 2_554 2_554 yes
Cr S C3 97.3(2) . . yes
Cr O1 C1 115.4(7) . . yes
Cr N C2 101.5(7) . . yes
O1 C1 O2 122.8(10) . . yes
O1 C1 C2 114.4(9) . . yes
O2 C1 C2 122.8(9) . . yes
N C2 C1 105.9(8) . . yes
N C2 C3 108.7(9) . . yes
C1 C2 C3 111.9(13) . . no
S C3 C2 108.5(6) . . yes
S C3 C4 112.0(11) . . yes
S C3 C5 108.0(10) . . yes
C2 C3 C4 110.5(11) . . no
C2 C3 C5 109.4(13) . . no
C4 C3 C5 108.5(8) . . no

loop_
_geom_bond_atom_site_label_1
_geom_bond_atom_site_label_2
_geom_bond_distance
_geom_bond_site_symmetry_2
_geom_bond_publ_flag
Cr S 2.398(2) . yes
Cr O1 1.975(7) . yes
Cr N 2.093(9) . yes
Cr S 2.398(2) 2_554 yes
Cr O1 1.975(7) 2_554 yes
Cr N 2.093(9) 2_554 yes
S C3 1.847(8) . yes
O1 C1 1.296(12) . yes
O2 C1 1.227(13) . yes
N C2 1.489(14) . yes
C1 C2 1.52(2) . no
C2 C3 1.565(11) . no
C3 C4 1.534(19) . no
C3 C5 1.53(3) . no

loop_
_geom_torsion_atom_site_label_1
_geom_torsion_atom_site_label_2
_geom_torsion_atom_site_label_3
_geom_torsion_atom_site_label_4
_geom_torsion
_geom_torsion_site_symmetry_1
_geom_torsion_publ_flag
O1 Cr S C3 -54.8(8) . no
N Cr S C3 23.9(8) . no
O1 Cr S C3 -145.9(8) 2_554 no
N Cr S C3 135.0(8) 2_554 no
S Cr O1 C1 56.8(6) . no
N Cr O1 C1 -24.8(6) . no
S Cr O1 C1 -116.1(6) 2_554 no
O1 Cr O1 C1 153.2(6) 2_554 no
S Cr N C2 -52.0(6) . no
O1 Cr N C2 40.2(6) . no
S Cr N C2 136.2(6) 2_554 no
N Cr N C2 -141.6(6) 2_554 no
Cr S C3 C2 5.5(14) . no
Cr S C3 C4 127.7(9) . no
Cr S C3 C5 -113.0(6) . no
Cr O1 C1 O2 -177.1(7) . no
Cr O1 C1 C2 1.6(10) . no
Cr N C2 C1 -48.7(7) . no
Cr N C2 C3 71.6(12) . no
O1 C1 C2 N 33.9(10) . no
O1 C1 C2 C3 -84.3(9) . no
O2 C1 C2 N -147.4(9) . no
O2 C1 C2 C3 94.3(10) . no
N C2 C3 S -48.7(17) . no
N C2 C3 C4 -171.9(11) . no
N C2 C3 C5 68.8(11) . no
C1 C2 C3 S 67.9(13) . no
C1 C2 C3 C4 -55.3(12) . no
C1 C2 C3 C5 -174.6(8) . no
